data_1503715
loop_
_publ_author_name
'Ramirez, Armando P.'
'Thomas, Andrew M.'
'Woerpel, K. A.'

_publ_section_title
;
 Preparation of bicyclic 1,2,4-trioxanes from gamma,delta-unsaturated
 ketones.
;
_journal_issue 3
_journal_name_full 'Organic letters'
_journal_page_first 507
_journal_page_last 510
_journal_paper_doi 10.1021/ol8022853
_journal_volume 11
_journal_year 2009
_chemical_absolute_configuration syn
_chemical_formula_sum 'C13 H24 O4'
_chemical_formula_weight 244.32
_chemical_name_systematic
; 
 ? 
;
_space_group_IT_number 19
_symmetry_cell_setting orthorhombic
_symmetry_space_group_name_Hall 'P 2ac 2ab'
_symmetry_space_group_name_H-M 'P 21 21 21'
_atom_sites_solution_hydrogens difmap
_atom_sites_solution_primary direct
_atom_sites_solution_secondary difmap
_audit_creation_method SHELXTL
_cell_angle_alpha 90.00
_cell_angle_beta 90.00
_cell_angle_gamma 90.00
_cell_formula_units_Z 4
_cell_length_a 10.1053(10)
_cell_length_b 10.3930(10)
_cell_length_c 12.6745(12)
_cell_measurement_reflns_used 1009
_cell_measurement_temperature 163(2)
_cell_measurement_theta_max 28.28
_cell_measurement_theta_min 2.53
_cell_volume 1331.1(2)
_computing_cell_refinement 'Bruker SMART/SAINT'
_computing_data_collection 'Bruker SMART'
_computing_data_reduction 'Bruker SAINT'
_computing_molecular_graphics 'Bruker SHELXTL'
_computing_publication_material 'Bruker SHELXTL'
_computing_structure_refinement 'Bruker SHELXTL'
_computing_structure_solution 'Bruker SHELXTL'
_diffrn_ambient_temperature 163(2)
_diffrn_measured_fraction_theta_full 0.998
_diffrn_measured_fraction_theta_max 0.998
_diffrn_measurement_device_type 'CCD area detector'
_diffrn_measurement_method 'omega scans'
_diffrn_radiation_monochromator graphite
_diffrn_radiation_source 'sealed tube'
_diffrn_radiation_type MoK\a
_diffrn_radiation_wavelength 0.71073
_diffrn_reflns_av_R_equivalents 0.0218
_diffrn_reflns_av_sigmaI/netI 0.0142
_diffrn_reflns_limit_h_max 13
_diffrn_reflns_limit_h_min -13
_diffrn_reflns_limit_k_max 13
_diffrn_reflns_limit_k_min -13
_diffrn_reflns_limit_l_max 16
_diffrn_reflns_limit_l_min -16
_diffrn_reflns_number 17089
_diffrn_reflns_theta_full 28.28
_diffrn_reflns_theta_max 28.28
_diffrn_reflns_theta_min 2.53
_diffrn_standards_decay_% '< 1.0'
_diffrn_standards_interval_count 'initial 50 frames recollected'
_diffrn_standards_number '50 frames'
_exptl_absorpt_coefficient_mu 0.088
_exptl_absorpt_correction_T_max 0.9765
_exptl_absorpt_correction_T_min 0.8829
_exptl_absorpt_correction_type multi-scan
_exptl_absorpt_process_details 'Bruker SADABS'
_exptl_crystal_colour colorless
_exptl_crystal_density_diffrn 1.219
_exptl_crystal_density_meas ?
_exptl_crystal_density_method 'not measured'
_exptl_crystal_description polyhedra
_exptl_crystal_F_000 536
_exptl_crystal_size_max 0.49
_exptl_crystal_size_mid 0.35
_exptl_crystal_size_min 0.27
_refine_diff_density_max 0.327
_refine_diff_density_min -0.141
_refine_diff_density_rms 0.042
_refine_ls_extinction_method none
_refine_ls_goodness_of_fit_ref 1.050
_refine_ls_hydrogen_treatment refall
_refine_ls_matrix_type full
_refine_ls_number_parameters 250
_refine_ls_number_reflns 3290
_refine_ls_number_restraints 0
_refine_ls_restrained_S_all 1.050
_refine_ls_R_factor_all 0.0348
_refine_ls_R_factor_gt 0.0328
_refine_ls_shift/su_max 0.000
_refine_ls_shift/su_mean 0.000
_refine_ls_structure_factor_coef Fsqd
_refine_ls_weighting_details 'calc w=1/[\s^2^(Fo^2^)+(0.0662P)^2^+0.0878P] where P=(Fo^2^+2Fc^2^)/3'
_refine_ls_weighting_scheme calc
_refine_ls_wR_factor_gt 0.0860
_refine_ls_wR_factor_ref 0.0888
_reflns_number_gt 3148
_reflns_number_total 3290
_reflns_threshold_expression >2sigma(I)
_cod_data_source_file ol8022853_si_002.cif
_cod_data_source_block kaw86
_cod_depositor_comments
;
The following automatic conversions were performed:

'_symmetry_cell_setting' value 'Orthorhombic' changed to
'orthorhombic' according to
/home/saulius/struct/CIF-dictionaries/cif_core.dic dictionary named
'cif_core.dic' version 2.4.2 from 2011-04-26.

Automatic conversion script
Id: cif_fix_values 1715 2011-07-08 13:25:40Z adriana 

The following automatic conversions were performed:

'_exptl_crystal_density_meas' value 'n/a' was changed to '?' - the
value is perceived as not measured.

Automatic conversion script
Id: cif_fix_values 3008 2015-01-20 13:52:24Z robertas 
;
_cod_original_sg_symbol_H-M P2(1)2(1)2(1)
_cod_database_code 1503715

loop_
_symmetry_equiv_pos_as_xyz
'x, y, z'
'-x+1/2, -y, z+1/2'
'-x, y+1/2, -z+1/2'
'x+1/2, -y+1/2, -z'

loop_
_atom_site_label
_atom_site_type_symbol
_atom_site_fract_x
_atom_site_fract_y
_atom_site_fract_z
_atom_site_U_iso_or_equiv
_atom_site_adp_type
_atom_site_occupancy
_atom_site_symmetry_multiplicity
_atom_site_calc_flag
O1 O 0.30981(8) 0.28975(9) 0.07636(6) 0.02735(19) Uani 1 1 d
O2 O 0.10790(7) 0.25802(7) 0.25044(6) 0.01688(15) Uani 1 1 d
O3 O 0.03877(8) 0.31719(8) 0.08117(6) 0.02797(18) Uani 1 1 d
O4 O 0.00606(9) 0.18155(9) 0.06130(7) 0.0333(2) Uani 1 1 d
C1 C 0.23983(9) 0.31219(9) 0.26151(7) 0.01630(18) Uani 1 1 d
C2 C 0.33567(10) 0.24349(10) 0.18207(8) 0.0197(2) Uani 1 1 d
C3 C 0.47876(10) 0.28358(12) 0.20471(9) 0.0261(2) Uani 1 1 d
C4 C 0.51859(11) 0.26214(13) 0.31944(10) 0.0289(2) Uani 1 1 d
C5 C 0.42537(11) 0.33242(13) 0.39400(9) 0.0276(2) Uani 1 1 d
C6 C 0.27896(10) 0.29360(10) 0.38010(8) 0.0211(2) Uani 1 1 d
C7 C 0.22513(10) 0.45649(10) 0.23048(9) 0.0219(2) Uani 1 1 d
C8 C 0.07747(11) 0.47581(10) 0.20903(11) 0.0283(2) Uani 1 1 d
C9 C 0.02377(10) 0.33976(10) 0.19303(9) 0.0209(2) Uani 1 1 d
C10 C 0.31968(12) 0.09768(11) 0.17668(10) 0.0279(2) Uani 1 1 d
C11 C 0.25782(12) 0.15491(12) 0.41947(9) 0.0275(2) Uani 1 1 d
C12 C 0.19291(13) 0.37978(13) 0.45108(9) 0.0320(3) Uani 1 1 d
C13 C -0.11789(10) 0.31711(11) 0.22716(10) 0.0284(2) Uani 1 1 d
H1 H 0.2261(19) 0.2803(16) 0.0634(13) 0.036(4) Uiso 1 1 d
H4 H -0.0615(17) 0.1969(16) 0.0154(14) 0.036(4) Uiso 1 1 d
H3A H 0.4860(17) 0.3774(17) 0.1877(14) 0.035(4) Uiso 1 1 d
H3B H 0.5387(17) 0.2339(15) 0.1557(13) 0.032(4) Uiso 1 1 d
H4A H 0.5160(16) 0.1707(18) 0.3335(13) 0.034(4) Uiso 1 1 d
H4B H 0.6107(15) 0.2933(16) 0.3287(12) 0.031(4) Uiso 1 1 d
H5A H 0.4352(16) 0.4235(15) 0.3841(13) 0.030(4) Uiso 1 1 d
H5B H 0.4531(17) 0.3122(17) 0.4661(14) 0.038(4) Uiso 1 1 d
H7A H 0.2570(18) 0.5137(16) 0.2876(13) 0.038(4) Uiso 1 1 d
H7B H 0.2751(17) 0.4711(17) 0.1670(14) 0.039(4) Uiso 1 1 d
H8A H 0.0347(17) 0.5115(16) 0.2756(13) 0.032(4) Uiso 1 1 d
H8B H 0.0532(17) 0.5284(17) 0.1506(14) 0.036(4) Uiso 1 1 d
H10A H 0.3547(18) 0.0555(18) 0.2391(14) 0.038(4) Uiso 1 1 d
H10B H 0.2298(18) 0.0740(16) 0.1704(13) 0.034(4) Uiso 1 1 d
H10C H 0.3612(18) 0.0653(17) 0.1154(15) 0.040(4) Uiso 1 1 d
H11A H 0.1717(16) 0.1251(16) 0.4023(14) 0.036(4) Uiso 1 1 d
H11B H 0.3222(18) 0.0889(17) 0.3928(14) 0.039(4) Uiso 1 1 d
H11C H 0.2622(17) 0.1509(18) 0.4953(13) 0.040(4) Uiso 1 1 d
H12A H 0.2106(16) 0.4675(18) 0.4390(13) 0.036(4) Uiso 1 1 d
H12B H 0.2191(17) 0.3643(16) 0.5269(13) 0.036(4) Uiso 1 1 d
H12C H 0.103(2) 0.3645(19) 0.4420(16) 0.049(5) Uiso 1 1 d
H13A H -0.1780(17) 0.3789(17) 0.1875(14) 0.039(4) Uiso 1 1 d
H13B H -0.1406(17) 0.2308(17) 0.2129(14) 0.038(4) Uiso 1 1 d
H13C H -0.1232(17) 0.3375(17) 0.3047(14) 0.039(4) Uiso 1 1 d

loop_
_atom_site_aniso_label
_atom_site_aniso_U_11
_atom_site_aniso_U_22
_atom_site_aniso_U_33
_atom_site_aniso_U_23
_atom_site_aniso_U_13
_atom_site_aniso_U_12
O1 0.0195(4) 0.0456(5) 0.0170(3) 0.0033(3) 0.0024(3) 0.0012(3)
O2 0.0122(3) 0.0170(3) 0.0214(3) 0.0013(2) -0.0003(2) -0.0005(2)
O3 0.0248(4) 0.0325(4) 0.0266(4) 0.0049(3) -0.0051(3) -0.0037(3)
O4 0.0351(4) 0.0341(5) 0.0307(4) -0.0058(4) -0.0143(4) 0.0040(4)
C1 0.0130(4) 0.0176(4) 0.0183(4) 0.0002(3) 0.0008(3) -0.0015(3)
C2 0.0149(4) 0.0266(5) 0.0175(4) -0.0001(4) 0.0012(3) 0.0022(3)
C3 0.0148(4) 0.0378(6) 0.0257(5) 0.0023(4) 0.0016(4) -0.0009(4)
C4 0.0175(5) 0.0401(6) 0.0291(5) 0.0033(5) -0.0044(4) -0.0020(4)
C5 0.0235(5) 0.0349(6) 0.0245(5) -0.0003(4) -0.0052(4) -0.0067(4)
C6 0.0201(4) 0.0254(5) 0.0179(4) -0.0004(4) -0.0005(3) -0.0035(4)
C7 0.0195(4) 0.0177(4) 0.0286(5) 0.0020(4) -0.0003(4) -0.0017(3)
C8 0.0218(5) 0.0174(5) 0.0458(7) 0.0028(5) -0.0036(4) 0.0008(4)
C9 0.0160(4) 0.0191(4) 0.0275(5) 0.0021(4) -0.0013(4) 0.0009(3)
C10 0.0247(5) 0.0259(5) 0.0331(6) -0.0064(4) 0.0012(4) 0.0059(4)
C11 0.0278(5) 0.0313(6) 0.0235(5) 0.0074(4) -0.0027(4) -0.0041(4)
C12 0.0341(6) 0.0377(6) 0.0242(5) -0.0086(5) 0.0061(4) -0.0029(5)
C13 0.0166(5) 0.0250(5) 0.0438(6) 0.0009(5) 0.0012(4) 0.0016(4)

loop_
_atom_type_symbol
_atom_type_description
_atom_type_scat_dispersion_real
_atom_type_scat_dispersion_imag
_atom_type_scat_source
C C 0.0033 0.0016 'International Tables Vol C Tables 4.2.6.8 and 6.1.1.4'
H H 0.0000 0.0000 'International Tables Vol C Tables 4.2.6.8 and 6.1.1.4'
O O 0.0106 0.0060 'International Tables Vol C Tables 4.2.6.8 and 6.1.1.4'

loop_
_geom_angle_atom_site_label_1
_geom_angle_atom_site_label_2
_geom_angle_atom_site_label_3
_geom_angle
C9 O2 C1 111.75(7)
C9 O3 O4 107.47(8)
O2 C1 C7 105.13(7)
O2 C1 C6 106.04(7)
C7 C1 C6 112.65(8)
O2 C1 C2 109.14(7)
C7 C1 C2 109.57(8)
C6 C1 C2 113.82(8)
O1 C2 C10 105.62(9)
O1 C2 C3 104.68(8)
C10 C2 C3 112.24(9)
O1 C2 C1 109.36(8)
C10 C2 C1 114.55(9)
C3 C2 C1 109.80(8)
C4 C3 C2 112.82(9)
C5 C4 C3 111.02(9)
C4 C5 C6 113.40(9)
C12 C6 C11 106.08(9)
C12 C6 C5 108.84(9)
C11 C6 C5 109.91(9)
C12 C6 C1 110.28(9)
C11 C6 C1 113.04(8)
C5 C6 C1 108.61(8)
C8 C7 C1 105.32(8)
C9 C8 C7 104.39(8)
O2 C9 O3 110.28(8)
O2 C9 C13 109.27(9)
O3 C9 C13 110.75(9)
O2 C9 C8 106.02(8)
O3 C9 C8 104.07(9)
C13 C9 C8 116.21(9)

loop_
_geom_bond_atom_site_label_1
_geom_bond_atom_site_label_2
_geom_bond_distance
O1 C2 1.4473(12)
O2 C9 1.4050(12)
O2 C1 1.4540(11)
O3 C9 1.4449(13)
O3 O4 1.4697(13)
C1 C7 1.5576(13)
C1 C6 1.5662(13)
C1 C2 1.5689(13)
C2 C10 1.5256(15)
C2 C3 1.5319(14)
C3 C4 1.5252(16)
C4 C5 1.5211(17)
C5 C6 1.5437(14)
C6 C12 1.5387(16)
C6 C11 1.5402(15)
C7 C8 1.5300(14)
C8 C9 1.5280(14)
C9 C13 1.5140(14)

loop_
_geom_torsion_atom_site_label_1
_geom_torsion_atom_site_label_2
_geom_torsion_atom_site_label_3
_geom_torsion_atom_site_label_4
_geom_torsion
C9 O2 C1 C7 14.64(10)
C9 O2 C1 C6 134.17(8)
C9 O2 C1 C2 -102.82(9)
O2 C1 C2 O1 74.71(10)
C7 C1 C2 O1 -39.91(10)
C6 C1 C2 O1 -167.06(8)
O2 C1 C2 C10 -43.60(11)
C7 C1 C2 C10 -158.22(9)
C6 C1 C2 C10 74.63(11)
O2 C1 C2 C3 -170.95(8)
C7 C1 C2 C3 74.42(10)
C6 C1 C2 C3 -52.72(11)
O1 C2 C3 C4 170.96(9)
C10 C2 C3 C4 -74.97(12)
C1 C2 C3 C4 53.66(12)
C2 C3 C4 C5 -56.35(13)
C3 C4 C5 C6 57.05(13)
C4 C5 C6 C12 -174.40(10)
C4 C5 C6 C11 69.83(12)
C4 C5 C6 C1 -54.31(13)
O2 C1 C6 C12 -68.38(10)
C7 C1 C6 C12 46.10(11)
C2 C1 C6 C12 171.63(9)
O2 C1 C6 C11 50.18(10)
C7 C1 C6 C11 164.65(9)
C2 C1 C6 C11 -69.82(11)
O2 C1 C6 C5 172.43(8)
C7 C1 C6 C5 -73.09(11)
C2 C1 C6 C5 52.44(11)
O2 C1 C7 C8 3.18(11)
C6 C1 C7 C8 -111.84(9)
C2 C1 C7 C8 120.36(9)
C1 C7 C8 C9 -17.84(12)
C1 O2 C9 O3 85.58(9)
C1 O2 C9 C13 -152.46(8)
C1 O2 C9 C8 -26.49(11)
O4 O3 C9 O2 59.12(10)
O4 O3 C9 C13 -61.97(10)
O4 O3 C9 C8 172.44(7)
C7 C8 C9 O2 26.93(12)
C7 C8 C9 O3 -89.41(10)
C7 C8 C9 C13 148.54(10)
